data_1553677
loop_
_publ_author_name
'Yang, Xin-Yu'
'Yuan, Shuai'
'Qin, Jun-Sheng'
'Lollar, Christina'
'Alsalme, Ali'
'Zhou, Hong-Cai'

_publ_section_title
;
 A flexible thioether-based MOF as a crystalline sponge for structural
 characterization of liquid organic molecules
;
_journal_issue 9
_journal_name_full 'Materials Chemistry Frontiers'
_journal_page_first 1764
_journal_paper_doi 10.1039/C7QM00152E
_journal_volume 1
_journal_year 2017
_chemical_formula_moiety 'C34 H27 Cu2 I2 N3 O S3'
_chemical_formula_sum 'C34 H27 Cu2 I2 N3 O S3'
_chemical_formula_weight 970.65
_space_group_IT_number 2
_space_group_name_Hall '-P 1'
_space_group_name_H-M_alt 'P -1'
_symmetry_cell_setting triclinic
_symmetry_space_group_name_H-M 'P -1'
_atom_sites_solution_hydrogens geom
_atom_sites_solution_primary direct
_atom_sites_solution_secondary difmap
_audit_creation_method SHELXL-97
_audit_update_record
;
2017-04-03 deposited with the CCDC.
2017-04-27 downloaded from the CCDC.
;
_cell_angle_alpha 65.977(3)
_cell_angle_beta 77.856(3)
_cell_angle_gamma 79.467(3)
_cell_formula_units_Z 2
_cell_length_a 9.4203(6)
_cell_length_b 14.3226(9)
_cell_length_c 17.3309(12)
_cell_measurement_reflns_used 6941
_cell_measurement_temperature 100(2)
_cell_measurement_theta_max 67.07
_cell_measurement_theta_min 2.82
_cell_volume 2075.6(2)
_computing_cell_refinement 'SAINT+ ver. (Bruker, 2001)'
_computing_data_collection 'APEX2  (Bruker, 2008)'
_computing_data_reduction 'SAINT+ ver. (Bruker, 2001)'
_computing_molecular_graphics 'SHELXTL (Sheldrick, 2008)'
_computing_publication_material 'SHELXTL (Sheldrick, 2008)'
_computing_structure_refinement 'SHELXL-97 (Sheldrick, 2008)'
_computing_structure_solution 'SHELXS-97 (Sheldrick, 2008)'
_diffrn_ambient_temperature 100(2)
_diffrn_measured_fraction_theta_full 0.936
_diffrn_measured_fraction_theta_max 0.936
_diffrn_measurement_device_type 'Bruker SMART APEX II CCD area detector'
_diffrn_measurement_method 'phi and omega scans'
_diffrn_radiation_monochromator graphite
_diffrn_radiation_source 'fine-focus sealed tube'
_diffrn_radiation_type CuK\a
_diffrn_radiation_wavelength 1.54184
_diffrn_reflns_av_R_equivalents 0.0453
_diffrn_reflns_av_sigmaI/netI 0.0397
_diffrn_reflns_limit_h_max 11
_diffrn_reflns_limit_h_min -11
_diffrn_reflns_limit_k_max 16
_diffrn_reflns_limit_k_min -13
_diffrn_reflns_limit_l_max 20
_diffrn_reflns_limit_l_min -17
_diffrn_reflns_number 32396
_diffrn_reflns_theta_full 67.08
_diffrn_reflns_theta_max 67.08
_diffrn_reflns_theta_min 2.82
_exptl_absorpt_coefficient_mu 14.564
_exptl_absorpt_correction_T_max 0.2186
_exptl_absorpt_correction_T_min 0.2186
_exptl_absorpt_correction_type multi-scan
_exptl_absorpt_process_details 'SADABS (Sheldrick, 2008)'
_exptl_crystal_colour colorless
_exptl_crystal_density_diffrn 1.553
_exptl_crystal_density_method 'not measured'
_exptl_crystal_description block
_exptl_crystal_F_000 944
_exptl_crystal_size_max 0.15
_exptl_crystal_size_mid 0.15
_exptl_crystal_size_min 0.15
_refine_diff_density_max 2.656
_refine_diff_density_min -2.000
_refine_diff_density_rms 0.298
_refine_ls_extinction_method none
_refine_ls_goodness_of_fit_ref 1.059
_refine_ls_hydrogen_treatment constr
_refine_ls_matrix_type full
_refine_ls_number_parameters 399
_refine_ls_number_reflns 6941
_refine_ls_number_restraints 26
_refine_ls_restrained_S_all 1.059
_refine_ls_R_factor_all 0.0892
_refine_ls_R_factor_gt 0.0688
_refine_ls_shift/su_max 0.001
_refine_ls_shift/su_mean 0.000
_refine_ls_structure_factor_coef Fsqd
_refine_ls_weighting_details 'calc w=1/[\s^2^(Fo^2^)+(0.1687P)^2^+22.8779P] where P=(Fo^2^+2Fc^2^)/3'
_refine_ls_weighting_scheme calc
_refine_ls_wR_factor_gt 0.2128
_refine_ls_wR_factor_ref 0.2592
_reflns_number_gt 5708
_reflns_number_total 6941
_reflns_threshold_expression >2\s(I)
_cod_data_source_file c7qm00152e2.cif
_cod_data_source_block PCN-41(PhCHO)
_cod_depositor_comments
;
The following automatic conversions were performed:

data item '_symmetry_cell_setting' value 'Triclinic' was changed to
'triclinic' in accordance with the
/home/saulius/struct/COD-crude-data/automatic-downloads/DataCite-retrospective/RSC/depositions/lib/dictionaries/cif_core.dic
dictionary named 'cif_core.dic' version 2.4.2 last updated on
2011-04-26.

Automatic conversion script
Id: cif_fix_values 6909 2019-04-08 15:41:33Z antanas 
;
_cod_original_sg_symbol_H-M P-1
_cod_database_code 1553677

loop_
_symmetry_equiv_pos_as_xyz
'x, y, z'
'-x, -y, -z'

loop_
_atom_site_label
_atom_site_type_symbol
_atom_site_fract_x
_atom_site_fract_y
_atom_site_fract_z
_atom_site_U_iso_or_equiv
_atom_site_adp_type
_atom_site_occupancy
_atom_site_symmetry_multiplicity
_atom_site_calc_flag
_atom_site_refinement_flags
I2 I 1.58440(7) -0.02212(5) 0.11588(4) 0.0276(2) Uani 1 1 d .
I1 I 0.72050(7) 0.23226(5) 0.88168(4) 0.0305(3) Uani 1 1 d .
Cu1 Cu 0.49677(17) 0.20870(12) 0.82905(10) 0.0322(4) Uani 1 1 d .
Cu2 Cu 1.36738(16) -0.04931(11) 0.05612(10) 0.0289(4) Uani 1 1 d .
S3 S 0.8190(3) 0.2954(2) 0.09365(19) 0.0329(6) Uani 1 1 d .
S2 S 0.0511(3) 0.4407(2) 0.1479(2) 0.0445(8) Uani 1 1 d .
S1 S 0.5388(6) 0.3765(4) 0.4093(2) 0.0767(14) Uani 1 1 d .
N3 N 1.1944(9) 0.0522(6) 0.0748(6) 0.0271(19) Uani 1 1 d .
N2 N -0.3247(10) 0.6895(7) 0.1495(6) 0.030(2) Uani 1 1 d .
C18 C 0.3349(11) 0.4173(7) 0.1692(7) 0.027(2) Uani 1 1 d .
C23 C 0.9372(12) 0.1074(8) 0.0842(7) 0.030(2) Uani 1 1 d .
H23 H 0.8413 0.0930 0.0869 0.037 Uiso 1 1 calc R
C17 C 0.4345(11) 0.3606(7) 0.1287(6) 0.025(2) Uani 1 1 d .
N1 N 0.5222(13) 0.2546(8) 0.6981(7) 0.047(3) Uani 1 1 d .
C16 C 0.5416(11) 0.2892(8) 0.1737(7) 0.028(2) Uani 1 1 d .
C3 C -0.0888(11) 0.5417(8) 0.1451(7) 0.026(2) Uani 1 1 d .
C22 C 1.0583(12) 0.0358(8) 0.0788(7) 0.031(2) Uani 1 1 d .
H22 H 1.0422 -0.0274 0.0779 0.037 Uiso 1 1 calc R
C12 C 0.2215(11) 0.4988(8) 0.1255(8) 0.033(3) Uani 1 1 d .
H12A H 0.2550 0.5279 0.0631 0.039 Uiso 1 1 calc R
H12B H 0.2048 0.5550 0.1467 0.039 Uiso 1 1 calc R
C10 C 0.6537(11) 0.2293(9) 0.1293(8) 0.033(3) Uani 1 1 d .
H10A H 0.6176 0.2287 0.0798 0.040 Uiso 1 1 calc R
H10B H 0.6741 0.1574 0.1692 0.040 Uiso 1 1 calc R
C13 C 0.3368(12) 0.4017(8) 0.2550(7) 0.033(2) Uani 1 1 d .
C11 C 0.4244(13) 0.3780(9) 0.0374(7) 0.034(2) Uani 1 1 d .
H11A H 0.3960 0.3161 0.0363 0.051 Uiso 1 1 calc R
H11B H 0.5196 0.3929 0.0018 0.051 Uiso 1 1 calc R
H11C H 0.3511 0.4363 0.0153 0.051 Uiso 1 1 calc R
C14 C 0.4361(14) 0.3242(9) 0.2992(8) 0.040(3) Uani 1 1 d .
C21 C 1.2148(12) 0.1427(9) 0.0754(9) 0.040(3) Uani 1 1 d .
H21 H 1.3115 0.1559 0.0724 0.048 Uiso 1 1 calc R
C19 C 0.9603(11) 0.1992(8) 0.0854(7) 0.027(2) Uani 1 1 d .
C15 C 0.5445(12) 0.2714(8) 0.2569(8) 0.034(3) Uani 1 1 d .
C20 C 1.1013(13) 0.2167(9) 0.0803(9) 0.041(3) Uani 1 1 d .
H20 H 1.1204 0.2796 0.0802 0.049 Uiso 1 1 calc R
C4 C -0.2324(12) 0.5169(9) 0.1656(8) 0.035(3) Uani 1 1 d .
H4 H -0.2522 0.4489 0.1787 0.042 Uiso 1 1 calc R
C2 C -0.0650(13) 0.6400(8) 0.1270(8) 0.035(3) Uani 1 1 d .
H2 H 0.0315 0.6592 0.1117 0.042 Uiso 1 1 calc R
C5 C -0.3437(12) 0.5927(9) 0.1665(7) 0.031(2) Uani 1 1 d .
H5 H -0.4410 0.5753 0.1801 0.037 Uiso 1 1 calc R
C1 C -0.1855(13) 0.7119(9) 0.1314(8) 0.043(3) Uani 1 1 d .
H1 H -0.1685 0.7796 0.1211 0.051 Uiso 1 1 calc R
C24 C 0.595(2) 0.3277(14) 0.6457(8) 0.075(6) Uani 1 1 d .
H24 H 0.6535 0.3554 0.6682 0.090 Uiso 1 1 calc R
C26 C 0.5274(18) 0.3269(11) 0.5213(8) 0.057(4) Uani 1 1 d .
C9 C 0.6597(16) 0.1904(11) 0.3057(9) 0.055(4) Uani 1 1 d .
H9A H 0.6266 0.1220 0.3274 0.082 Uiso 1 1 calc R
H9B H 0.6735 0.2057 0.3537 0.082 Uiso 1 1 calc R
H9C H 0.7525 0.1920 0.2671 0.082 Uiso 1 1 calc R
C8 C 0.4312(18) 0.2939(11) 0.3937(8) 0.055(4) Uani 1 1 d .
H8A H 0.4714 0.2211 0.4200 0.065 Uiso 1 1 calc R
H8B H 0.3289 0.3017 0.4214 0.065 Uiso 1 1 calc R
C27 C 0.447(2) 0.2480(12) 0.5761(10) 0.065(4) Uani 1 1 d .
H27 H 0.3931 0.2165 0.5547 0.078 Uiso 1 1 calc R
C7 C 0.2266(18) 0.4629(11) 0.2994(10) 0.057(4) Uani 1 1 d .
H7A H 0.2467 0.5349 0.2741 0.086 Uiso 1 1 calc R
H7B H 0.2345 0.4343 0.3604 0.086 Uiso 1 1 calc R
H7C H 0.1278 0.4588 0.2923 0.086 Uiso 1 1 calc R
C25 C 0.596(3) 0.3702(16) 0.5567(10) 0.097(8) Uani 1 1 d .
H25 H 0.6449 0.4293 0.5218 0.116 Uiso 1 1 calc R
C28 C 0.447(2) 0.2151(13) 0.6635(9) 0.067(5) Uani 1 1 d .
H28 H 0.3890 0.1615 0.7009 0.080 Uiso 1 1 calc R
C33 C 1.203(4) 0.151(3) 0.300(3) 0.044(3) Uiso 0.25 1 d PD
C34 C 1.298(5) 0.072(3) 0.284(3) 0.044(3) Uiso 0.25 1 d PD
C30 C 1.053(3) -0.1207(19) 0.3098(15) 0.044(3) Uiso 0.50 1 d PD
C35 C 1.239(4) -0.014(4) 0.287(3) 0.044(3) Uiso 0.25 1 d PD
C32 C 1.052(4) 0.145(3) 0.319(3) 0.044(3) Uiso 0.25 1 d PD
C31 C 0.995(5) 0.056(3) 0.330(3) 0.044(3) Uiso 0.25 1 d PD
O1 O 0.860(2) 0.5223(18) 0.3856(14) 0.122(4) Uiso 0.50 1 d PD
C47 C 0.860(2) 0.5223(18) 0.3856(14) 0.122(4) Uiso 0.50 1 d P
C37 C 0.983(3) 0.5490(17) 0.4750(16) 0.122(4) Uiso 1 1 d D
C36 C 0.907(3) 0.588(2) 0.4038(17) 0.122(4) Uiso 1 1 d D
C38 C 1.031(6) 0.619(3) 0.497(3) 0.122(4) Uiso 0.50 1 d PD
O2 O 0.937(2) -0.1211(15) 0.3063(12) 0.044(3) Uiso 0.25 1 d PD
C46 C 0.937(2) -0.1211(15) 0.3063(12) 0.044(3) Uiso 0.25 1 d P
C45 C 1.088(4) -0.022(3) 0.310(3) 0.044(3) Uiso 0.25 1 d PD
C39 C 0.894(6) 0.427(2) 0.424(3) 0.122(4) Uiso 0.50 1 d PD
O6 O 0.622(4) -0.038(4) 0.491(4) 0.044(3) Uiso 0.13 1 d PD
O8 O 0.788(4) -0.060(4) 0.559(2) 0.044(3) Uiso 0.13 1 d PD
C43 C 0.867(3) -0.0762(18) 0.4283(14) 0.044(3) Uiso 0.25 1 d PD
C42 C 1.015(3) -0.092(2) 0.4363(15) 0.044(3) Uiso 0.25 1 d PD
C41 C 1.117(2) -0.116(3) 0.3739(17) 0.044(3) Uiso 0.25 1 d PD
C44 C 0.755(3) -0.040(3) 0.488(2) 0.044(3) Uiso 0.25 1 d PD
C40 C 0.828(2) -0.082(3) 0.357(2) 0.044(3) Uiso 0.25 1 d PD

loop_
_atom_site_aniso_label
_atom_site_aniso_U_11
_atom_site_aniso_U_22
_atom_site_aniso_U_33
_atom_site_aniso_U_23
_atom_site_aniso_U_13
_atom_site_aniso_U_12
I2 0.0244(4) 0.0268(4) 0.0341(4) -0.0099(3) -0.0084(3) -0.0088(3)
I1 0.0283(4) 0.0248(4) 0.0404(4) -0.0095(3) -0.0105(3) -0.0088(3)
Cu1 0.0271(9) 0.0327(9) 0.0364(9) -0.0108(7) -0.0087(7) -0.0034(7)
Cu2 0.0216(8) 0.0274(8) 0.0396(9) -0.0135(7) -0.0076(7) -0.0024(6)
S3 0.0197(13) 0.0273(13) 0.0552(17) -0.0194(12) -0.0058(12) -0.0023(10)
S2 0.0225(14) 0.0305(14) 0.086(2) -0.0287(15) -0.0045(14) -0.0049(11)
S1 0.129(4) 0.080(3) 0.0293(17) -0.0094(17) -0.013(2) -0.056(3)
N3 0.024(5) 0.023(4) 0.036(5) -0.014(4) -0.004(4) -0.001(3)
N2 0.021(5) 0.030(5) 0.038(5) -0.008(4) -0.012(4) -0.003(4)
C18 0.023(5) 0.018(5) 0.037(6) -0.005(4) -0.004(4) -0.006(4)
C23 0.019(5) 0.036(6) 0.046(7) -0.022(5) -0.009(5) -0.007(4)
C17 0.030(6) 0.017(4) 0.033(6) -0.017(4) 0.005(5) -0.010(4)
N1 0.069(8) 0.037(6) 0.040(6) -0.018(5) -0.017(5) 0.000(5)
C16 0.019(5) 0.033(6) 0.032(6) -0.011(5) -0.004(4) -0.003(4)
C3 0.023(5) 0.027(5) 0.035(6) -0.019(5) -0.005(4) 0.001(4)
C22 0.029(6) 0.030(5) 0.041(6) -0.016(5) -0.010(5) -0.006(4)
C12 0.012(5) 0.023(5) 0.056(7) -0.013(5) 0.004(5) -0.001(4)
C10 0.015(5) 0.036(6) 0.051(7) -0.020(5) 0.001(5) -0.006(4)
C13 0.035(6) 0.027(5) 0.039(6) -0.017(5) -0.002(5) -0.003(5)
C11 0.035(6) 0.033(6) 0.035(6) -0.013(5) -0.009(5) -0.005(5)
C14 0.051(8) 0.034(6) 0.039(7) -0.017(5) 0.000(6) -0.016(5)
C21 0.012(5) 0.045(7) 0.066(8) -0.021(6) -0.007(5) -0.011(5)
C19 0.019(5) 0.022(5) 0.046(6) -0.020(5) -0.005(5) 0.002(4)
C15 0.030(6) 0.027(5) 0.048(7) -0.017(5) -0.013(5) 0.003(4)
C20 0.025(6) 0.027(6) 0.074(9) -0.025(6) -0.009(6) 0.003(5)
C4 0.027(6) 0.035(6) 0.050(7) -0.022(5) -0.006(5) -0.004(5)
C2 0.028(6) 0.021(5) 0.057(7) -0.016(5) -0.008(5) -0.002(4)
C5 0.024(6) 0.038(6) 0.033(6) -0.016(5) -0.005(5) -0.005(5)
C1 0.029(7) 0.029(6) 0.059(8) -0.003(6) -0.010(6) -0.008(5)
C24 0.128(16) 0.088(12) 0.021(6) -0.011(7) -0.008(8) -0.066(12)
C26 0.080(11) 0.056(8) 0.033(7) -0.008(6) -0.009(7) -0.022(8)
C9 0.052(8) 0.055(8) 0.048(8) -0.008(6) -0.024(7) 0.009(7)
C8 0.075(10) 0.058(8) 0.033(7) -0.015(6) -0.010(7) -0.016(7)
C27 0.092(12) 0.064(9) 0.053(9) -0.030(8) -0.019(8) -0.018(9)
C7 0.076(11) 0.041(7) 0.061(9) -0.033(7) -0.001(8) 0.000(7)
C25 0.16(2) 0.108(15) 0.034(8) -0.001(9) -0.017(10) -0.092(15)
C28 0.092(13) 0.072(10) 0.037(8) -0.007(7) -0.014(8) -0.042(9)

loop_
_atom_type_symbol
_atom_type_description
_atom_type_scat_dispersion_real
_atom_type_scat_dispersion_imag
_atom_type_scat_source
Cu Cu -1.9646 0.5888 'International Tables Vol C Tables 4.2.6.8 and 6.1.1.4'
S S 0.3331 0.5567 'International Tables Vol C Tables 4.2.6.8 and 6.1.1.4'
I I -0.3257 6.8362 'International Tables Vol C Tables 4.2.6.8 and 6.1.1.4'
C C 0.0181 0.0091 'International Tables Vol C Tables 4.2.6.8 and 6.1.1.4'
H H 0.0000 0.0000 'International Tables Vol C Tables 4.2.6.8 and 6.1.1.4'
O O 0.0492 0.0322 'International Tables Vol C Tables 4.2.6.8 and 6.1.1.4'
N N 0.0311 0.0180 'International Tables Vol C Tables 4.2.6.8 and 6.1.1.4'

loop_
_geom_angle_atom_site_label_1
_geom_angle_atom_site_label_2
_geom_angle_atom_site_label_3
_geom_angle
_geom_angle_site_symmetry_1
_geom_angle_site_symmetry_3
Cu2 I2 Cu1 60.74(5) . 2_756
Cu2 I2 Cu2 68.73(6) . 2_855
Cu1 I2 Cu2 106.97(5) 2_756 2_855
Cu1 I1 Cu2 61.67(5) . 2_756
N2 Cu1 N1 101.7(4) 2_566 .
N2 Cu1 I1 108.4(3) 2_566 .
N1 Cu1 I1 113.2(3) . .
N2 Cu1 I2 110.9(3) 2_566 2_756
N1 Cu1 I2 102.4(3) . 2_756
I1 Cu1 I2 118.83(6) . 2_756
N2 Cu1 Cu2 128.2(3) 2_566 2_756
N1 Cu1 Cu2 129.8(3) . 2_756
I1 Cu1 Cu2 59.60(5) . 2_756
I2 Cu1 Cu2 59.33(5) 2_756 2_756
N3 Cu2 I1 108.4(2) . 2_756
N3 Cu2 I2 106.8(3) . .
I1 Cu2 I2 118.55(6) 2_756 .
N3 Cu2 Cu1 129.4(3) . 2_756
I1 Cu2 Cu1 58.72(5) 2_756 2_756
I2 Cu2 Cu1 59.93(5) . 2_756
N3 Cu2 I2 100.3(3) . 2_855
I1 Cu2 I2 109.86(6) 2_756 2_855
I2 Cu2 I2 111.27(6) . 2_855
Cu1 Cu2 I2 130.33(7) 2_756 2_855
N3 Cu2 Cu2 114.4(3) . 2_855
I1 Cu2 Cu2 136.28(9) 2_756 2_855
I2 Cu2 Cu2 56.65(5) . 2_855
Cu1 Cu2 Cu2 98.14(8) 2_756 2_855
I2 Cu2 Cu2 54.63(5) 2_855 2_855
C19 S3 C10 103.7(5) . .
C3 S2 C12 104.7(5) . .
C26 S1 C8 102.4(7) . .
C22 N3 C21 117.5(9) . .
C22 N3 Cu2 121.0(7) . .
C21 N3 Cu2 121.2(7) . .
C5 N2 C1 116.6(10) . .
C5 N2 Cu1 120.9(7) . 2_566
C1 N2 Cu1 121.5(8) . 2_566
C17 C18 C13 121.3(10) . .
C17 C18 C12 122.9(10) . .
C13 C18 C12 115.8(10) . .
C19 C23 C22 118.6(9) . .
C19 C23 H23 120.7 . .
C22 C23 H23 120.7 . .
C18 C17 C16 118.8(10) . .
C18 C17 C11 119.1(10) . .
C16 C17 C11 122.1(9) . .
C24 N1 C28 115.9(12) . .
C24 N1 Cu1 123.7(9) . .
C28 N1 Cu1 120.0(10) . .
C15 C16 C17 121.1(10) . .
C15 C16 C10 119.6(10) . .
C17 C16 C10 119.3(10) . .
C2 C3 C4 119.0(10) . .
C2 C3 S2 124.1(9) . .
C4 C3 S2 116.8(8) . .
N3 C22 C23 123.0(10) . .
N3 C22 H22 118.5 . .
C23 C22 H22 118.5 . .
C18 C12 S2 108.6(7) . .
C18 C12 H12A 110.0 . .
S2 C12 H12A 110.0 . .
C18 C12 H12B 110.0 . .
S2 C12 H12B 110.0 . .
H12A C12 H12B 108.3 . .
C16 C10 S3 106.2(7) . .
C16 C10 H10A 110.5 . .
S3 C10 H10A 110.5 . .
C16 C10 H10B 110.5 . .
S3 C10 H10B 110.5 . .
H10A C10 H10B 108.7 . .
C14 C13 C18 117.8(10) . .
C14 C13 C7 120.9(11) . .
C18 C13 C7 121.1(11) . .
C17 C11 H11A 109.5 . .
C17 C11 H11B 109.5 . .
H11A C11 H11B 109.5 . .
C17 C11 H11C 109.5 . .
H11A C11 H11C 109.5 . .
H11B C11 H11C 109.5 . .
C13 C14 C15 121.1(11) . .
C13 C14 C8 120.7(12) . .
C15 C14 C8 118.2(12) . .
N3 C21 C20 122.7(10) . .
N3 C21 H21 118.7 . .
C20 C21 H21 118.7 . .
C20 C19 C23 118.4(10) . .
C20 C19 S3 117.9(8) . .
C23 C19 S3 123.7(8) . .
C16 C15 C14 119.4(10) . .
C16 C15 C9 120.2(11) . .
C14 C15 C9 120.3(11) . .
C19 C20 C21 119.8(10) . .
C19 C20 H20 120.1 . .
C21 C20 H20 120.1 . .
C5 C4 C3 118.4(10) . .
C5 C4 H4 120.8 . .
C3 C4 H4 120.8 . .
C3 C2 C1 118.6(10) . .
C3 C2 H2 120.7 . .
C1 C2 H2 120.7 . .
N2 C5 C4 124.3(11) . .
N2 C5 H5 117.9 . .
C4 C5 H5 117.9 . .
N2 C1 C2 123.0(11) . .
N2 C1 H1 118.5 . .
C2 C1 H1 118.5 . .
N1 C24 C25 124.3(14) . .
N1 C24 H24 117.8 . .
C25 C24 H24 117.8 . .
C25 C26 C27 117.0(13) . .
C25 C26 S1 119.1(11) . .
C27 C26 S1 123.9(12) . .
C15 C9 H9A 109.5 . .
C15 C9 H9B 109.5 . .
H9A C9 H9B 109.5 . .
C15 C9 H9C 109.5 . .
H9A C9 H9C 109.5 . .
H9B C9 H9C 109.5 . .
C14 C8 S1 108.7(9) . .
C14 C8 H8A 109.9 . .
S1 C8 H8A 109.9 . .
C14 C8 H8B 109.9 . .
S1 C8 H8B 109.9 . .
H8A C8 H8B 108.3 . .
C26 C27 C28 118.9(14) . .
C26 C27 H27 120.6 . .
C28 C27 H27 120.6 . .
C13 C7 H7A 109.5 . .
C13 C7 H7B 109.5 . .
H7A C7 H7B 109.5 . .
C13 C7 H7C 109.5 . .
H7A C7 H7C 109.5 . .
H7B C7 H7C 109.5 . .
C26 C25 C24 119.8(14) . .
C26 C25 H25 120.1 . .
C24 C25 H25 120.1 . .
N1 C28 C27 123.8(14) . .
N1 C28 H28 118.1 . .
C27 C28 H28 118.1 . .
C32 C33 C34 120(4) . .
C33 C34 C35 119(4) . .
O2 C30 C41 131(3) . .
O2 C30 C45 115(3) . .
C41 C30 C45 56(2) . .
C45 C35 C34 120(4) . .
C45 C35 C41 45(2) . .
C34 C35 C41 135(4) . .
C33 C32 C31 121(4) . .
C45 C31 C32 119(4) . .
C39 O1 C36 120(4) . .
C37 C37 C38 114(3) 2_766 .
C37 C37 C36 128(3) 2_766 .
C38 C37 C36 118.1(17) . .
O1 C36 C37 117(3) . .
C37 C38 C39 116(3) . 2_766
C30 O2 C40 119(2) . .
C31 C45 C35 120(4) . .
C31 C45 C30 129(3) . .
C35 C45 C30 111(3) . .
C31 C45 C42 76(3) . .
C35 C45 C42 116(4) . .
C30 C45 C42 81(2) . .
O1 C39 C38 124(5) . 2_766
C42 C43 C40 118.5(6) . .
C42 C43 C44 121(2) . .
C40 C43 C44 120(2) . .
C43 C42 C41 118.5(6) . .
C43 C42 C45 95.9(15) . .
C41 C42 C45 42.8(14) . .
C42 C41 C30 113.0(15) . .
C42 C41 C35 121(2) . .
C30 C41 C35 90(2) . .
O8 C44 O6 113(4) . .
O8 C44 C43 116(3) . .
O6 C44 C43 123(4) . .
O2 C40 C43 117.1(15) . .

loop_
_geom_bond_atom_site_label_1
_geom_bond_atom_site_label_2
_geom_bond_distance
_geom_bond_site_symmetry_2
I2 Cu2 2.6296(16) .
I2 Cu1 2.6458(17) 2_756
I2 Cu2 2.6937(18) 2_855
I1 Cu1 2.5899(17) .
I1 Cu2 2.6137(16) 2_756
Cu1 N2 2.053(9) 2_566
Cu1 N1 2.063(10) .
Cu1 I2 2.6458(17) 2_756
Cu1 Cu2 2.667(2) 2_756
Cu2 N3 2.041(9) .
Cu2 I1 2.6137(16) 2_756
Cu2 Cu1 2.667(2) 2_756
Cu2 I2 2.6937(17) 2_855
Cu2 Cu2 3.005(3) 2_855
S3 C19 1.761(10) .
S3 C10 1.833(10) .
S2 C3 1.762(10) .
S2 C12 1.839(10) .
S1 C26 1.761(13) .
S1 C8 1.820(15) .
N3 C22 1.329(14) .
N3 C21 1.350(15) .
N2 C5 1.333(14) .
N2 C1 1.349(15) .
N2 Cu1 2.053(9) 2_566
C18 C17 1.394(15) .
C18 C13 1.414(16) .
C18 C12 1.497(14) .
C23 C19 1.381(15) .
C23 C22 1.403(16) .
C23 H23 0.9500 .
C17 C16 1.406(15) .
C17 C11 1.519(14) .
N1 C24 1.275(18) .
N1 C28 1.337(18) .
C16 C15 1.364(16) .
C16 C10 1.520(15) .
C3 C2 1.363(15) .
C3 C4 1.397(16) .
C22 H22 0.9500 .
C12 H12A 0.9900 .
C12 H12B 0.9900 .
C10 H10A 0.9900 .
C10 H10B 0.9900 .
C13 C14 1.386(17) .
C13 C7 1.521(17) .
C11 H11A 0.9800 .
C11 H11B 0.9800 .
C11 H11C 0.9800 .
C14 C15 1.416(17) .
C14 C8 1.507(17) .
C21 C20 1.376(17) .
C21 H21 0.9500 .
C19 C20 1.375(16) .
C15 C9 1.538(16) .
C20 H20 0.9500 .
C4 C5 1.368(16) .
C4 H4 0.9500 .
C2 C1 1.399(17) .
C2 H2 0.9500 .
C5 H5 0.9500 .
C1 H1 0.9500 .
C24 C25 1.41(2) .
C24 H24 0.9500 .
C26 C25 1.34(2) .
C26 C27 1.37(2) .
C9 H9A 0.9800 .
C9 H9B 0.9800 .
C9 H9C 0.9800 .
C8 H8A 0.9900 .
C8 H8B 0.9900 .
C27 C28 1.39(2) .
C27 H27 0.9500 .
C7 H7A 0.9800 .
C7 H7B 0.9800 .
C7 H7C 0.9800 .
C25 H25 0.9500 .
C28 H28 0.9500 .
C33 C32 1.398(5) .
C33 C34 1.399(5) .
C34 C35 1.42(7) .
C30 O2 1.11(3) .
C30 C41 1.401(5) .
C30 C45 1.52(5) .
C35 C45 1.401(5) .
C35 C41 1.95(5) .
C32 C31 1.400(5) .
C31 C45 1.400(5) .
O1 C39 1.268(19) .
O1 C36 1.28(3) .
C37 C37 1.34(4) 2_766
C37 C38 1.378(18) .
C37 C36 1.420(17) .
C38 C39 1.52(6) 2_766
O2 C40 1.397(5) .
C45 C42 2.03(5) .
C39 C38 1.52(6) 2_766
O6 C44 1.23(2) .
O8 C44 1.23(2) .
C43 C42 1.396(5) .
C43 C40 1.398(5) .
C43 C44 1.499(5) .
C42 C41 1.398(5) .

loop_
_geom_torsion_atom_site_label_1
_geom_torsion_atom_site_label_2
_geom_torsion_atom_site_label_3
_geom_torsion_atom_site_label_4
_geom_torsion
_geom_torsion_site_symmetry_1
_geom_torsion_site_symmetry_4
Cu2 I1 Cu1 N2 124.1(3) 2_756 2_566
Cu2 I1 Cu1 N1 -123.8(3) 2_756 .
Cu2 I1 Cu1 I2 -3.61(6) 2_756 2_756
Cu1 I2 Cu2 N3 126.3(3) 2_756 .
Cu2 I2 Cu2 N3 -108.5(3) 2_855 .
Cu1 I2 Cu2 I1 3.58(6) 2_756 2_756
Cu2 I2 Cu2 I1 128.82(10) 2_855 2_756
Cu2 I2 Cu2 Cu1 125.24(8) 2_855 2_756
Cu1 I2 Cu2 I2 -125.24(8) 2_756 2_855
Cu2 I2 Cu2 I2 0.0 2_855 2_855
Cu1 I2 Cu2 Cu2 -125.24(8) 2_756 2_855
I1 Cu2 N3 C22 -28.3(9) 2_756 .
I2 Cu2 N3 C22 -157.1(8) . .
Cu1 Cu2 N3 C22 -92.5(8) 2_756 .
I2 Cu2 N3 C22 86.8(8) 2_855 .
Cu2 Cu2 N3 C22 142.5(8) 2_855 .
I1 Cu2 N3 C21 158.1(9) 2_756 .
I2 Cu2 N3 C21 29.3(10) . .
Cu1 Cu2 N3 C21 93.9(9) 2_756 .
I2 Cu2 N3 C21 -86.8(9) 2_855 .
Cu2 Cu2 N3 C21 -31.1(10) 2_855 .
C13 C18 C17 C16 -2.2(14) . .
C12 C18 C17 C16 177.0(9) . .
C13 C18 C17 C11 178.0(9) . .
C12 C18 C17 C11 -2.8(14) . .
N2 Cu1 N1 C24 84.0(15) 2_566 .
I1 Cu1 N1 C24 -32.1(15) . .
I2 Cu1 N1 C24 -161.3(14) 2_756 .
Cu2 Cu1 N1 C24 -101.0(14) 2_756 .
N2 Cu1 N1 C28 -88.2(12) 2_566 .
I1 Cu1 N1 C28 155.7(11) . .
I2 Cu1 N1 C28 26.6(12) 2_756 .
Cu2 Cu1 N1 C28 86.8(13) 2_756 .
C18 C17 C16 C15 3.2(15) . .
C11 C17 C16 C15 -177.0(10) . .
C18 C17 C16 C10 -178.1(9) . .
C11 C17 C16 C10 1.7(14) . .
C12 S2 C3 C2 1.7(12) . .
C12 S2 C3 C4 -176.1(9) . .
C21 N3 C22 C23 -0.6(17) . .
Cu2 N3 C22 C23 -174.4(8) . .
C19 C23 C22 N3 0.0(17) . .
C17 C18 C12 S2 93.9(10) . .
C13 C18 C12 S2 -86.9(10) . .
C3 S2 C12 C18 150.6(8) . .
C15 C16 C10 S3 -82.4(11) . .
C17 C16 C10 S3 98.9(10) . .
C19 S3 C10 C16 156.0(8) . .
C17 C18 C13 C14 -3.4(15) . .
C12 C18 C13 C14 177.4(10) . .
C17 C18 C13 C7 -179.2(10) . .
C12 C18 C13 C7 1.6(15) . .
C18 C13 C14 C15 8.0(17) . .
C7 C13 C14 C15 -176.1(11) . .
C18 C13 C14 C8 -171.9(10) . .
C7 C13 C14 C8 3.9(18) . .
C22 N3 C21 C20 0.3(19) . .
Cu2 N3 C21 C20 174.1(10) . .
C22 C23 C19 C20 0.7(17) . .
C22 C23 C19 S3 -179.0(9) . .
C10 S3 C19 C20 -164.3(10) . .
C10 S3 C19 C23 15.3(12) . .
C17 C16 C15 C14 1.3(16) . .
C10 C16 C15 C14 -177.4(10) . .
C17 C16 C15 C9 178.1(11) . .
C10 C16 C15 C9 -0.6(16) . .
C13 C14 C15 C16 -7.1(17) . .
C8 C14 C15 C16 172.8(11) . .
C13 C14 C15 C9 176.1(11) . .
C8 C14 C15 C9 -4.0(17) . .
C23 C19 C20 C21 -0.9(19) . .
S3 C19 C20 C21 178.8(10) . .
N3 C21 C20 C19 0(2) . .
C2 C3 C4 C5 0.2(17) . .
S2 C3 C4 C5 178.1(9) . .
C4 C3 C2 C1 1.3(17) . .
S2 C3 C2 C1 -176.5(10) . .
C1 N2 C5 C4 -0.7(17) . .
Cu1 N2 C5 C4 -170.2(9) 2_566 .
C3 C4 C5 N2 -0.5(18) . .
C5 N2 C1 C2 2.3(18) . .
Cu1 N2 C1 C2 171.7(10) 2_566 .
C3 C2 C1 N2 -2.6(19) . .
C28 N1 C24 C25 3(3) . .
Cu1 N1 C24 C25 -170.0(17) . .
C8 S1 C26 C25 179.9(18) . .
C8 S1 C26 C27 -2.6(18) . .
C13 C14 C8 S1 -86.9(14) . .
C15 C14 C8 S1 93.2(12) . .
C26 S1 C8 C14 -177.5(11) . .
C25 C26 C27 C28 -3(3) . .
S1 C26 C27 C28 179.9(14) . .
C27 C26 C25 C24 6(3) . .
S1 C26 C25 C24 -176.2(18) . .
N1 C24 C25 C26 -7(4) . .
C24 N1 C28 C27 1(3) . .
Cu1 N1 C28 C27 174.2(14) . .
C26 C27 C28 N1 -1(3) . .
C32 C33 C34 C35 0(8) . .
C33 C34 C35 C45 -2(8) . .
C33 C34 C35 C41 -58(7) . .
C34 C33 C32 C31 6(8) . .
C33 C32 C31 C45 -9(8) . .
C39 O1 C36 C37 -8(5) . .
C37 C37 C36 O1 2(6) 2_766 .
C38 C37 C36 O1 -178(4) . .
C37 C37 C38 C39 -2(7) 2_766 2_766
C36 C37 C38 C39 177(4) . 2_766
C41 C30 O2 C40 22(5) . .
C45 C30 O2 C40 -44(4) . .
C32 C31 C45 C35 7(8) . .
C32 C31 C45 C30 -176(4) . .
C32 C31 C45 C42 119(5) . .
C34 C35 C45 C31 -1(8) . .
C41 C35 C45 C31 124(6) . .
C34 C35 C45 C30 -179(4) . .
C41 C35 C45 C30 -55(2) . .
C34 C35 C45 C42 -90(5) . .
C41 C35 C45 C42 35.1(19) . .
O2 C30 C45 C31 21(6) . .
C41 C30 C45 C31 -103(6) . .
O2 C30 C45 C35 -161(4) . .
C41 C30 C45 C35 75(4) . .
O2 C30 C45 C42 84(3) . .
C41 C30 C45 C42 -39.6(12) . .
C36 O1 C39 C38 11(7) . 2_766
C40 C43 C42 C41 -2(2) . .
C44 C43 C42 C41 -174(2) . .
C40 C43 C42 C45 36(2) . .
C44 C43 C42 C45 -135(2) . .
C31 C45 C42 C43 60(3) . .
C35 C45 C42 C43 177(3) . .
C30 C45 C42 C43 -74.8(18) . .
C31 C45 C42 C41 -174(4) . .
C35 C45 C42 C41 -57(3) . .
C30 C45 C42 C41 51.6(16) . .
C43 C42 C41 C30 0.0(17) . .
C45 C42 C41 C30 -65(2) . .
C43 C42 C41 C35 105(2) . .
C45 C42 C41 C35 39(2) . .
O2 C30 C41 C42 -11(4) . .
C45 C30 C41 C42 84(2) . .
O2 C30 C41 C35 -136(3) . .
C45 C30 C41 C35 -40.5(19) . .
C45 C35 C41 C42 -62(3) . .
C34 C35 C41 C42 30(5) . .
C45 C35 C41 C30 56(3) . .
C34 C35 C41 C30 147(5) . .
C42 C43 C44 O8 -25(5) . .
C40 C43 C44 O8 163(4) . .
C42 C43 C44 O6 -170(3) . .
C40 C43 C44 O6 18(5) . .
C30 O2 C40 C43 -21(4) . .
C42 C43 C40 O2 11(4) . .
C44 C43 C40 O2 -177(3) . .
